data_1561068
loop_
_publ_author_name
'Dolyniuk, Juli-Anna'
'Lee, Shannon'
'Tran, Nhon'
'Wang, Jian'
'Wang, Lin-Lin'
'Kovnir, Kirill'

_publ_section_title
;
 Eu2P7X and Ba2As7X (X&#x202F;=&#x202F;Br, I): Chiral double-Zintl salts
 containing heptapnictotricyclane clusters
;
_journal_name_full 'Journal of Solid State Chemistry'
_journal_page_first 195
_journal_page_last 202
_journal_paper_doi 10.1016/j.jssc.2018.04.026
_journal_volume 263
_journal_year 2018
_chemical_formula_sum 'Br Eu2 P7'
_chemical_formula_weight 600.62
_space_group_crystal_system cubic
_space_group_IT_number 198
_space_group_name_Hall 'P 2ac 2ab 3'
_space_group_name_H-M_alt 'P 21 3'
_atom_sites_solution_hydrogens .
_cell_angle_alpha 90
_cell_angle_beta 90
_cell_angle_gamma 90
_cell_formula_units_Z 4
_cell_length_a 9.7013(7)
_cell_length_b 9.7013(7)
_cell_length_c 9.7013(7)
_cell_measurement_reflns_used 14793
_cell_measurement_temperature 90(2)
_cell_measurement_theta_max 30.678
_cell_measurement_theta_min 2.969
_cell_volume 913.04(11)
_computing_structure_refinement 'SHELXL-2016/6 (Sheldrick, 2016)'
_diffrn_ambient_temperature 90(2)
_diffrn_measured_fraction_theta_full 1.000
_diffrn_measured_fraction_theta_max 1.000
_diffrn_measurement_device_type 'Bruker APEX II CCD area-detector'
_diffrn_measurement_method 'profile data from \w scans'
_diffrn_radiation_type MoK\a
_diffrn_radiation_wavelength 0.71073
_diffrn_reflns_av_R_equivalents 0.0450
_diffrn_reflns_av_unetI/netI 0.0200
_diffrn_reflns_Laue_measured_fraction_full 1.000
_diffrn_reflns_Laue_measured_fraction_max 1.000
_diffrn_reflns_limit_h_max 13
_diffrn_reflns_limit_h_min -13
_diffrn_reflns_limit_k_max 13
_diffrn_reflns_limit_k_min -13
_diffrn_reflns_limit_l_max 13
_diffrn_reflns_limit_l_min -13
_diffrn_reflns_number 14793
_diffrn_reflns_point_group_measured_fraction_full 1.000
_diffrn_reflns_point_group_measured_fraction_max 0.998
_diffrn_reflns_theta_full 25.242
_diffrn_reflns_theta_max 30.678
_diffrn_reflns_theta_min 2.969
_diffrn_source 'fine-focus sealed tube'
_exptl_absorpt_coefficient_mu 19.132
_exptl_absorpt_correction_T_max 0.62
_exptl_absorpt_correction_T_min 0.45
_exptl_absorpt_correction_type multi-scan
_exptl_absorpt_process_details 'SADABS v2.03 (Bruker, 2003)'
_exptl_crystal_colour black
_exptl_crystal_density_diffrn 4.369
_exptl_crystal_description block
_exptl_crystal_F_000 1064
_exptl_crystal_size_max 0.050
_exptl_crystal_size_mid 0.040
_exptl_crystal_size_min 0.030
_refine_diff_density_max 0.464
_refine_diff_density_min -0.473
_refine_diff_density_rms 0.114
_refine_ls_abs_structure_details
;
 Flack x determined using 392 quotients [(I+)-(I-)]/[(I+)+(I-)]
 (Parsons, Flack and Wagner, Acta Cryst. B69 (2013) 249-259).
;
_refine_ls_abs_structure_Flack 0.017(7)
_refine_ls_extinction_coef 0.00042(8)
_refine_ls_extinction_expression Fc^*^=kFc[1+0.001xFc^2^\l^3^/sin(2\q)]^-1/4^
_refine_ls_extinction_method 'SHELXL-2016/6 (Sheldrick 2016)'
_refine_ls_goodness_of_fit_ref 1.170
_refine_ls_hydrogen_treatment undef
_refine_ls_matrix_type full
_refine_ls_number_parameters 32
_refine_ls_number_reflns 955
_refine_ls_number_restraints 0
_refine_ls_restrained_S_all 1.170
_refine_ls_R_factor_all 0.0136
_refine_ls_R_factor_gt 0.0128
_refine_ls_shift/su_max 0.002
_refine_ls_shift/su_mean 0.000
_refine_ls_structure_factor_coef Fsqd
_refine_ls_weighting_details 'w=1/[\s^2^(Fo^2^)+(0.0014P)^2^+0.0860P] where P=(Fo^2^+2Fc^2^)/3'
_refine_ls_weighting_scheme calc
_refine_ls_wR_factor_gt 0.0220
_refine_ls_wR_factor_ref 0.0222
_reflns_Friedel_coverage 0.733
_reflns_Friedel_fraction_full 1.000
_reflns_Friedel_fraction_max 0.995
_reflns_number_gt 933
_reflns_number_total 955
_reflns_threshold_expression 'I > 2\s(I)'
_cod_data_source_file JSSC-2018-263-195.cif
_cod_data_source_block 5
_cod_original_cell_volume 913.0(2)
_cod_database_code 1561068
_shelx_space_group_comment
;
The symmetry employed for this shelxl refinement is uniquely defined
by the following loop, which should always be used as a source of
symmetry information in preference to the above space-group names.
They are only intended as comments.
;
_shelx_estimated_absorpt_t_min 0.448
_shelx_estimated_absorpt_t_max 0.598

loop_
_space_group_symop_operation_xyz
'x, y, z'
'-x+1/2, -y, z+1/2'
'-x, y+1/2, -z+1/2'
'x+1/2, -y+1/2, -z'
'z, x, y'
'z+1/2, -x+1/2, -y'
'-z+1/2, -x, y+1/2'
'-z, x+1/2, -y+1/2'
'y, z, x'
'-y, z+1/2, -x+1/2'
'y+1/2, -z+1/2, -x'
'-y+1/2, -z, x+1/2'

loop_
_atom_site_label
_atom_site_type_symbol
_atom_site_fract_x
_atom_site_fract_y
_atom_site_fract_z
_atom_site_U_iso_or_equiv
_atom_site_adp_type
_atom_site_occupancy
_atom_site_site_symmetry_order
_atom_site_calc_flag
_atom_site_refinement_flags_posn
_atom_site_refinement_flags_adp
_atom_site_refinement_flags_occupancy
_atom_site_disorder_assembly
_atom_site_disorder_group
Eu1 Eu 0.83782(2) 0.33782(2) 0.16218(2) 0.00518(8) Uani 1 3 d S T P . .
Eu2 Eu 1.10259(2) 0.60259(2) -0.10259(2) 0.00853(8) Uani 1 3 d S T P . .
Br1 Br 0.65394(4) 0.15394(4) 0.34606(4) 0.00981(14) Uani 1 3 d S T P . .
P1 P 0.51710(10) 0.36265(10) 0.05251(10) 0.0056(2) Uani 1 1 d . . . . .
P2 P 1.13152(10) 0.30966(10) 0.03001(10) 0.0058(2) Uani 1 1 d . . . . .
P3 P 1.28495(11) 0.78495(11) -0.28495(11) 0.0061(3) Uani 1 3 d S T P . .

loop_
_atom_site_aniso_label
_atom_site_aniso_U_11
_atom_site_aniso_U_22
_atom_site_aniso_U_33
_atom_site_aniso_U_23
_atom_site_aniso_U_13
_atom_site_aniso_U_12
Eu1 0.00518(8) 0.00518(8) 0.00518(8) 0.00011(7) 0.00011(7) -0.00011(7)
Eu2 0.00853(8) 0.00853(8) 0.00853(8) 0.00196(8) 0.00196(8) -0.00196(8)
Br1 0.00981(14) 0.00981(14) 0.00981(14) 0.00240(15) 0.00240(15) -0.00240(15)
P1 0.0060(5) 0.0054(5) 0.0054(5) -0.0003(4) 0.0007(4) -0.0001(4)
P2 0.0060(5) 0.0044(5) 0.0071(5) 0.0004(4) 0.0003(4) -0.0002(3)
P3 0.0061(3) 0.0061(3) 0.0061(3) 0.0005(4) 0.0005(4) -0.0005(4)

loop_
_atom_type_symbol
_atom_type_description
_atom_type_scat_dispersion_real
_atom_type_scat_dispersion_imag
_atom_type_scat_source
P P 0.1023 0.0942 'International Tables Vol C Tables 4.2.6.8 and 6.1.1.4'
Br Br -0.2901 2.4595 'International Tables Vol C Tables 4.2.6.8 and 6.1.1.4'
Eu Eu -0.1578 3.6682 'International Tables Vol C Tables 4.2.6.8 and 6.1.1.4'

loop_
_geom_angle_atom_site_label_1
_geom_angle_atom_site_label_2
_geom_angle_atom_site_label_3
_geom_angle
_geom_angle_site_symmetry_1
_geom_angle_site_symmetry_3
P2 Eu1 P2 111.782(18) 4_455 10_656
P2 Eu1 P2 111.782(18) 4_455 5_645
P2 Eu1 P2 111.782(18) 10_656 5_645
P2 Eu1 Br1 72.952(19) 4_455 .
P2 Eu1 Br1 72.952(19) 10_656 .
P2 Eu1 Br1 72.952(19) 5_645 .
P2 Eu1 P2 137.62(2) 4_455 8_645
P2 Eu1 P2 65.44(4) 10_656 8_645
P2 Eu1 P2 107.559(9) 5_645 8_645
Br1 Eu1 P2 135.255(19) . 8_645
P2 Eu1 P2 65.44(4) 4_455 11_556
P2 Eu1 P2 107.559(9) 10_656 11_556
P2 Eu1 P2 137.62(2) 5_645 11_556
Br1 Eu1 P2 135.255(19) . 11_556
P2 Eu1 P2 75.13(3) 8_645 11_556
P2 Eu1 P2 107.558(9) 4_455 .
P2 Eu1 P2 137.62(2) 10_656 .
P2 Eu1 P2 65.44(4) 5_645 .
Br1 Eu1 P2 135.255(19) . .
P2 Eu1 P2 75.13(3) 8_645 .
P2 Eu1 P2 75.13(3) 11_556 .
P2 Eu1 P1 140.08(3) 4_455 11_556
P2 Eu1 P1 39.39(3) 10_656 11_556
P2 Eu1 P1 74.20(3) 5_645 11_556
Br1 Eu1 P1 71.559(17) . 11_556
P2 Eu1 P1 66.10(3) 8_645 11_556
P2 Eu1 P1 137.03(3) 11_556 11_556
P2 Eu1 P1 110.34(3) . 11_556
P2 Eu1 P1 74.20(3) 4_455 8_645
P2 Eu1 P1 140.08(3) 10_656 8_645
P2 Eu1 P1 39.39(3) 5_645 8_645
Br1 Eu1 P1 71.559(17) . 8_645
P2 Eu1 P1 137.03(3) 8_645 8_645
P2 Eu1 P1 110.34(3) 11_556 8_645
P2 Eu1 P1 66.09(3) . 8_645
P1 Eu1 P1 110.482(17) 11_556 8_645
P2 Eu1 P1 39.39(3) 4_455 .
P2 Eu1 P1 74.20(3) 10_656 .
P2 Eu1 P1 140.08(3) 5_645 .
Br1 Eu1 P1 71.559(17) . .
P2 Eu1 P1 110.34(3) 8_645 .
P2 Eu1 P1 66.10(3) 11_556 .
P2 Eu1 P1 137.03(3) . .
P1 Eu1 P1 110.481(17) 11_556 .
P1 Eu1 P1 110.482(17) 8_645 .
P2 Eu1 P1 176.21(3) 4_455 5_655
P2 Eu1 P1 66.22(3) 10_656 5_655
P2 Eu1 P1 72.00(3) 5_645 5_655
Br1 Eu1 P1 108.945(18) . 5_655
P2 Eu1 P1 38.82(3) 8_645 5_655
P2 Eu1 P1 111.75(3) 11_556 5_655
P2 Eu1 P1 73.55(3) . 5_655
P1 Eu1 P1 40.23(3) 11_556 5_655
P1 Eu1 P1 109.443(14) 8_645 5_655
P1 Eu1 P1 137.62(2) . 5_655
P2 Eu1 P1 72.00(3) 4_455 4
P2 Eu1 P1 176.21(3) 10_656 4
P2 Eu1 P1 66.22(3) 5_645 4
Br1 Eu1 P1 108.945(18) . 4
P2 Eu1 P1 111.75(3) 8_645 4
P2 Eu1 P1 73.55(3) 11_556 4
P2 Eu1 P1 38.82(3) . 4
P1 Eu1 P1 137.62(2) 11_556 4
P1 Eu1 P1 40.23(3) 8_645 4
P1 Eu1 P1 109.443(14) . 4
P1 Eu1 P1 109.993(17) 5_655 4
P3 Eu2 P2 135.174(19) . 11_556
P3 Eu2 P2 135.174(19) . 8_645
P2 Eu2 P2 75.25(3) 11_556 8_645
P3 Eu2 P2 135.174(19) . .
P2 Eu2 P2 75.25(3) 11_556 .
P2 Eu2 P2 75.25(3) 8_645 .
P3 Eu2 Br1 86.453(7) . 3_755
P2 Eu2 Br1 137.86(2) 11_556 3_755
P2 Eu2 Br1 67.40(2) 8_645 3_755
P2 Eu2 Br1 76.967(19) . 3_755
P3 Eu2 Br1 86.453(7) . 4
P2 Eu2 Br1 76.967(19) 11_556 4
P2 Eu2 Br1 137.86(2) 8_645 4
P2 Eu2 Br1 67.40(2) . 4
Br1 Eu2 Br1 119.621(1) 3_755 4
P3 Eu2 Br1 86.453(7) . 2_664
P2 Eu2 Br1 67.40(2) 11_556 2_664
P2 Eu2 Br1 76.967(19) 8_645 2_664
P2 Eu2 Br1 137.86(2) . 2_664
Br1 Eu2 Br1 119.621(1) 3_755 2_664
Br1 Eu2 Br1 119.621(1) 4 2_664
P3 Eu2 P1 65.840(17) . 12_664
P2 Eu2 P1 120.10(2) 11_556 12_664
P2 Eu2 P1 70.03(2) 8_645 12_664
P2 Eu2 P1 135.30(2) . 12_664
Br1 Eu2 P1 64.280(17) 3_755 12_664
Br1 Eu2 P1 152.10(2) 4 12_664
Br1 Eu2 P1 58.279(19) 2_664 12_664
P3 Eu2 P1 65.840(17) . 2_664
P2 Eu2 P1 70.03(2) 11_556 2_664
P2 Eu2 P1 135.30(2) 8_645 2_664
P2 Eu2 P1 120.10(2) . 2_664
Br1 Eu2 P1 152.10(2) 3_755 2_664
Br1 Eu2 P1 58.279(19) 4 2_664
Br1 Eu2 P1 64.281(17) 2_664 2_664
P1 Eu2 P1 104.40(2) 12_664 2_664
P3 Eu2 P1 65.840(17) . 7_664
P2 Eu2 P1 135.30(2) 11_556 7_664
P2 Eu2 P1 120.10(2) 8_645 7_664
P2 Eu2 P1 70.03(2) . 7_664
Br1 Eu2 P1 58.279(19) 3_755 7_664
Br1 Eu2 P1 64.281(17) 4 7_664
Br1 Eu2 P1 152.10(2) 2_664 7_664
P1 Eu2 P1 104.40(2) 12_664 7_664
P1 Eu2 P1 104.40(2) 2_664 7_664
P3 Eu2 Eu1 180.000(16) . .
P2 Eu2 Eu1 44.826(19) 11_556 .
P2 Eu2 Eu1 44.826(19) 8_645 .
P2 Eu2 Eu1 44.826(19) . .
Br1 Eu2 Eu1 93.547(7) 3_755 .
Br1 Eu2 Eu1 93.547(7) 4 .
Br1 Eu2 Eu1 93.547(7) 2_664 .
P1 Eu2 Eu1 114.160(17) 12_664 .
P1 Eu2 Eu1 114.160(17) 2_664 .
P1 Eu2 Eu1 114.160(17) 7_664 .
Eu1 Br1 Eu2 95.972(11) . 4_455
Eu1 Br1 Eu2 95.972(11) . 3_745
Eu2 Br1 Eu2 118.932(4) 4_455 3_745
Eu1 Br1 Eu2 95.972(11) . 2_665
Eu2 Br1 Eu2 118.932(4) 4_455 2_665
Eu2 Br1 Eu2 118.932(4) 3_745 2_665
P2 P1 P1 104.39(4) 4_455 7_564
P2 P1 P1 104.60(4) 4_455 10_655
P1 P1 P1 60.0 7_564 10_655
P2 P1 Eu1 65.05(4) 4_455 .
P1 P1 Eu1 125.24(4) 7_564 .
P1 P1 Eu1 70.86(5) 10_655 .
P2 P1 Eu1 65.53(4) 4_455 4_455
P1 P1 Eu1 68.91(5) 7_564 4_455
P1 P1 Eu1 123.49(4) 10_655 4_455
Eu1 P1 Eu1 130.57(3) . 4_455
P2 P1 Eu2 126.12(4) 4_455 2_665
P1 P1 Eu2 127.876(18) 7_564 2_665
P1 P1 Eu2 111.63(4) 10_655 2_665
Eu1 P1 Eu2 90.65(2) . 2_665
Eu1 P1 Eu2 118.16(3) 4_455 2_665
P1 P2 P3 99.84(6) 4 2_765
P1 P2 Eu1 75.56(4) 4 4
P3 P2 Eu1 93.52(3) 2_765 4
P1 P2 Eu2 120.25(4) 4 .
P3 P2 Eu2 139.11(6) 2_765 .
Eu1 P2 Eu2 103.33(3) 4 .
P1 P2 Eu1 75.65(4) 4 .
P3 P2 Eu1 92.17(4) 2_765 .
Eu1 P2 Eu1 151.20(4) 4 .
Eu2 P2 Eu1 90.43(3) . .
P2 P3 P2 101.44(6) 7_674 2_764
P2 P3 P2 101.44(6) 7_674 12_663
P2 P3 P2 101.44(6) 2_764 12_663
P2 P3 Eu2 116.64(5) 7_674 .
P2 P3 Eu2 116.64(5) 2_764 .
P2 P3 Eu2 116.64(5) 12_663 .

loop_
_geom_bond_atom_site_label_1
_geom_bond_atom_site_label_2
_geom_bond_distance
_geom_bond_site_symmetry_2
Eu1 P2 3.0869(10) 4_455
Eu1 P2 3.0869(10) 10_656
Eu1 P2 3.0869(10) 5_645
Eu1 Br1 3.0898(7) .
Eu1 P2 3.1365(11) 8_645
Eu1 P2 3.1365(11) 11_556
Eu1 P2 3.1365(11) .
Eu1 P1 3.2971(10) 11_556
Eu1 P1 3.2971(10) 8_645
Eu1 P1 3.2971(10) .
Eu1 P1 3.3384(11) 5_655
Eu1 P1 3.3384(10) 4
Eu2 P3 3.0642(18) .
Eu2 P2 3.1320(11) 11_556
Eu2 P2 3.1320(10) 8_645
Eu2 P2 3.1320(10) .
Eu2 Br1 3.4671(3) 3_755
Eu2 Br1 3.4671(3) 4
Eu2 Br1 3.4671(3) 2_664
Eu2 P1 3.5578(10) 12_664
Eu2 P1 3.5578(10) 2_664
Eu2 P1 3.5578(10) 7_664
P1 P2 2.1605(15) 4_455
P1 P1 2.2824(17) 7_564
P1 P1 2.2824(17) 10_655
P2 P3 2.1729(13) 2_765
